data_7704944
loop_
_publ_author_name
'Vaz, Raphael C. A.'
'Esteves, Isabela O.'
'Oliveira, Willian X. C.'
'Honorato, Jo\~ao'
'Martins, Felipe T.'
'Marques, Lippy F.'
'Dos Santos, Guilherme L.'
'Freire, Ricardo O.'
'Jesus, Larissa T.'
'Pedroso, Emerson F.'
'Nunes, Wallace C.'
'Julve, Miguel'
'Pereira, Cynthia L. M.'

_publ_section_title
;
 Mononuclear lanthanide(III)-oxamate complexes as new photoluminescent
 field-induced single-molecule magnets: solid-state photophysical and
 magnetic properties.
;
_journal_issue 45
_journal_name_full 'Dalton transactions (Cambridge, England : 2003)'
_journal_page_first 16106
_journal_page_last 16124
_journal_paper_doi 10.1039/d0dt02497j
_journal_volume 49
_journal_year 2020
_chemical_formula_sum 'C50 H68 Cl4 Gd N5 O16 S'
_chemical_formula_weight 1326.17
_space_group_crystal_system monoclinic
_space_group_IT_number 14
_space_group_name_Hall '-P 2yn'
_space_group_name_H-M_alt 'P 1 21/n 1'
_atom_sites_solution_hydrogens mixed
_audit_creation_method SHELXL-2018/3
_audit_update_record
;
2020-05-07 deposited with the CCDC.	2020-07-27 downloaded from the CCDC.
;
_cell_angle_alpha 90
_cell_angle_beta 90.531(3)
_cell_angle_gamma 90
_cell_formula_units_Z 4
_cell_length_a 14.1427(6)
_cell_length_b 26.4518(10)
_cell_length_c 16.2848(6)
_cell_measurement_reflns_used 49547
_cell_measurement_temperature 296(2)
_cell_measurement_theta_max 67.390
_cell_measurement_theta_min 3.187
_cell_volume 6091.9(4)
_computing_cell_refinement 'SAINT (Bruker, 2012)'
_computing_data_collection 'APEX2 (Bruker, 2012)'
_computing_data_reduction 'SAINT (Bruker, 2012)'
_computing_molecular_graphics 'ORTEP-3 (Farrugia, 2012)'
_computing_publication_material 'WINGX (Farrugia, 2012)'
_computing_structure_refinement 'SHELXL-2018/3 (Sheldrick, 2018)'
_computing_structure_solution 'SHELXT 2014/5 (Sheldrick, 2014)'
_diffrn_ambient_temperature 296(2)
_diffrn_measured_fraction_theta_full 0.975
_diffrn_measured_fraction_theta_max 0.962
_diffrn_measurement_device_type 'Bruker APEX2 CCD'
_diffrn_measurement_method CCD
_diffrn_radiation_type CuK\a
_diffrn_radiation_wavelength 1.54178
_diffrn_reflns_av_R_equivalents 0.0508
_diffrn_reflns_av_unetI/netI 0.0399
_diffrn_reflns_Laue_measured_fraction_full 0.975
_diffrn_reflns_Laue_measured_fraction_max 0.962
_diffrn_reflns_limit_h_max 16
_diffrn_reflns_limit_h_min -7
_diffrn_reflns_limit_k_max 31
_diffrn_reflns_limit_k_min -31
_diffrn_reflns_limit_l_max 19
_diffrn_reflns_limit_l_min -18
_diffrn_reflns_number 49547
_diffrn_reflns_point_group_measured_fraction_full 0.975
_diffrn_reflns_point_group_measured_fraction_max 0.962
_diffrn_reflns_theta_full 66.500
_diffrn_reflns_theta_max 67.390
_diffrn_reflns_theta_min 3.187
_exptl_absorpt_coefficient_mu 9.534
_exptl_absorpt_correction_T_max 0.385
_exptl_absorpt_correction_T_min 0.298
_exptl_absorpt_correction_type multi-scan
_exptl_absorpt_process_details
;
Multi-scan (SADABS; Krause et al., 2015)
;
_exptl_crystal_colour colourless
_exptl_crystal_density_diffrn 1.446
_exptl_crystal_description block
_exptl_crystal_F_000 2716
_exptl_crystal_size_max 0.30
_exptl_crystal_size_mid 0.12
_exptl_crystal_size_min 0.10
_refine_diff_density_max 1.440
_refine_diff_density_min -0.469
_refine_diff_density_rms 0.072
_refine_ls_extinction_method none
_refine_ls_goodness_of_fit_ref 1.022
_refine_ls_hydrogen_treatment constr
_refine_ls_matrix_type full
_refine_ls_number_parameters 693
_refine_ls_number_reflns 10531
_refine_ls_number_restraints 144
_refine_ls_restrained_S_all 1.039
_refine_ls_R_factor_all 0.0661
_refine_ls_R_factor_gt 0.0477
_refine_ls_shift/su_max 0.001
_refine_ls_shift/su_mean 0.000
_refine_ls_structure_factor_coef Fsqd
_refine_ls_weighting_details 'w=1/[\s^2^(Fo^2^)+(0.0742P)^2^+5.5882P] where P=(Fo^2^+2Fc^2^)/3'
_refine_ls_weighting_scheme calc
_refine_ls_wR_factor_gt 0.1206
_refine_ls_wR_factor_ref 0.1319
_reflns_Friedel_coverage 0.000
_reflns_number_gt 8182
_reflns_number_total 10531
_reflns_threshold_expression 'I > 2\s(I)'
_cod_data_source_file d0dt02497j2.cif
_cod_data_source_block 2_Cl
_cod_depositor_comments 'Adding full bibliography for 7704941--7704948.cif.'
_cod_original_sg_symbol_H-M 'P 21/n'
_cod_database_code 7704944
_shelx_shelxl_version_number 2018/3
_shelx_space_group_comment
;
The symmetry employed for this shelxl refinement is uniquely defined
by the following loop, which should always be used as a source of
symmetry information in preference to the above space-group names.
They are only intended as comments.
;

loop_
_space_group_symop_operation_xyz
'x, y, z'
'-x+1/2, y+1/2, -z+1/2'
'-x, -y, -z'
'x-1/2, -y-1/2, z-1/2'

loop_
_atom_site_label
_atom_site_type_symbol
_atom_site_fract_x
_atom_site_fract_y
_atom_site_fract_z
_atom_site_U_iso_or_equiv
_atom_site_adp_type
_atom_site_occupancy
_atom_site_site_symmetry_order
_atom_site_calc_flag
_atom_site_refinement_flags_posn
_atom_site_refinement_flags_adp
_atom_site_refinement_flags_occupancy
_atom_site_disorder_assembly
_atom_site_disorder_group
Gd1 Gd 0.52404(2) 0.79768(2) 0.36964(2) 0.03683(10) Uani 1 1 d . . . . .
Cl3 Cl 0.50839(19) 0.49637(7) 0.63647(15) 0.1203(8) Uani 1 1 d . . . . .
Cl2 Cl 0.2076(2) 0.50895(9) 0.38324(16) 0.1424(10) Uani 1 1 d . . . . .
Cl1 Cl 0.48368(19) 0.49263(7) 0.11483(16) 0.1347(10) Uani 1 1 d . . . . .
S1 S 0.56459(14) 0.92412(6) 0.30230(11) 0.0645(7) Uani 0.834(5) 1 d . . P A 1
O1 O 0.7667(3) 0.77322(15) 0.2074(2) 0.0704(11) Uani 1 1 d . . . . .
O1S O 0.6226(4) 0.07526(19) 0.4823(3) 0.1159(18) Uani 1 1 d . . . . .
H1S H 0.662404 0.106510 0.483235 0.174 Uiso 1 1 d R U . . .
H2S H 0.601121 0.081892 0.539156 0.174 Uiso 1 1 d R U . . .
O2S O 0.4233(4) 0.0848(2) 0.4347(3) 0.1119(18) Uani 1 1 d . . . . .
H3S H 0.387001 0.099827 0.480546 0.168 Uiso 1 1 d R U . . .
H4S H 0.493502 0.084827 0.434646 0.168 Uiso 1 1 d R U . . .
O3S O 0.3089(7) 0.0048(3) 0.4151(6) 0.195(4) Uani 1 1 d . . . . .
H5S H 0.369375 0.023888 0.414494 0.292 Uiso 1 1 d R U . . .
H6S H 0.282475 -0.019112 0.455894 0.292 Uiso 1 1 d R U . . .
C21 C 0.4051(5) 0.5798(2) 0.6629(4) 0.084(2) Uani 1 1 d . . . . .
H21 H 0.374868 0.561028 0.703208 0.101 Uiso 1 1 calc R U . . .
C13 C 0.1982(5) 0.5824(3) 0.2678(5) 0.092(2) Uani 1 1 d . . . . .
H13 H 0.155807 0.561282 0.240402 0.111 Uiso 1 1 calc R U . . .
C1 C 0.6875(4) 0.77629(19) 0.2376(3) 0.0497(12) Uani 1 1 d . . . . .
C29 C 0.8486(6) 0.5789(2) 0.4759(5) 0.087(2) Uani 1 1 d . . . . .
H29 H 0.896754 0.559501 0.498930 0.104 Uiso 1 1 calc R U . . .
O9 O 0.4913(2) 0.73446(12) 0.4776(2) 0.0540(9) Uani 1 1 d . . . . .
C18 C 0.4224(4) 0.74112(17) 0.5211(3) 0.0454(11) Uani 1 1 d . . . . .
N3 N 0.3901(3) 0.70731(14) 0.5750(3) 0.0522(10) Uani 1 1 d . . . . .
H3 H 0.343205 0.716988 0.604359 0.063 Uiso 1 1 calc R U . . .
C19 C 0.4231(4) 0.65764(18) 0.5900(3) 0.0523(12) Uani 1 1 d . . . . .
C24 C 0.4973(5) 0.6360(2) 0.5469(4) 0.0739(18) Uani 1 1 d . . . . .
H24 H 0.529837 0.654809 0.508056 0.089 Uiso 1 1 calc R U . . .
C23 C 0.5221(5) 0.5865(2) 0.5623(5) 0.086(2) Uani 1 1 d . . . . .
H23 H 0.571353 0.571943 0.533160 0.103 Uiso 1 1 calc R U . . .
C22 C 0.4761(5) 0.5589(2) 0.6187(4) 0.0754(18) Uani 1 1 d . . . . .
C20 C 0.3779(4) 0.6291(2) 0.6477(4) 0.0705(17) Uani 1 1 d . . . . .
H20 H 0.328231 0.643045 0.677078 0.085 Uiso 1 1 calc R U . . .
C17 C 0.3656(4) 0.79094(17) 0.5132(3) 0.0461(11) Uani 1 1 d . . . . .
O7 O 0.2914(3) 0.79494(14) 0.5503(3) 0.0708(11) Uani 1 1 d . . . . .
O8 O 0.4032(2) 0.82249(12) 0.46576(19) 0.0486(8) Uani 1 1 d . . . . .
O5 O 0.4345(3) 0.82043(14) 0.2491(2) 0.0654(10) Uani 1 1 d . . . . .
C9 C 0.3814(5) 0.7893(2) 0.2159(4) 0.0764(19) Uani 1 1 d . . . . .
C10 C 0.3526(4) 0.74483(19) 0.2731(3) 0.0528(13) Uani 1 1 d . . . . .
O6 O 0.3794(3) 0.74652(14) 0.3445(2) 0.0584(9) Uani 1 1 d . . . . .
N2 N 0.3042(3) 0.70707(16) 0.2395(3) 0.0637(12) Uani 1 1 d . . . . .
H2 H 0.284003 0.711634 0.190120 0.076 Uiso 1 1 calc R U . . .
C11 C 0.2822(4) 0.6599(2) 0.2764(4) 0.0568(13) Uani 1 1 d . . . . .
C12 C 0.2206(5) 0.6281(2) 0.2355(4) 0.0752(17) Uani 1 1 d . . . . .
H12 H 0.194228 0.638025 0.185515 0.090 Uiso 1 1 calc R U . . .
C14 C 0.2379(6) 0.5672(3) 0.3409(5) 0.086(2) Uani 1 1 d . . . . .
C15 C 0.2998(5) 0.5973(2) 0.3815(4) 0.0794(18) Uani 1 1 d . . . . .
H15 H 0.327068 0.586516 0.430733 0.095 Uiso 1 1 calc R U . . .
C16 C 0.3222(5) 0.6436(2) 0.3499(4) 0.0706(16) Uani 1 1 d . . . . .
H16 H 0.364590 0.664417 0.377883 0.085 Uiso 1 1 calc R U . . .
O4 O 0.3536(5) 0.7887(2) 0.1440(4) 0.145(3) Uani 1 1 d . . . . .
O3 O 0.5464(2) 0.72973(12) 0.2663(2) 0.0519(8) Uani 1 1 d . . . . .
C2 C 0.6211(3) 0.73055(18) 0.2277(3) 0.0454(11) Uani 1 1 d . . . . .
O2 O 0.6528(2) 0.81265(12) 0.2778(2) 0.0524(8) Uani 1 1 d . . . . .
N1 N 0.6502(3) 0.69394(15) 0.1783(3) 0.0540(11) Uani 1 1 d . . . . .
H1 H 0.701606 0.699823 0.152156 0.065 Uiso 1 1 calc R U . . .
C3 C 0.6072(4) 0.64621(19) 0.1633(3) 0.0549(13) Uani 1 1 d . . . . .
C8 C 0.5225(5) 0.6320(2) 0.1978(4) 0.0772(19) Uani 1 1 d . . . . .
H8 H 0.490356 0.654439 0.231500 0.093 Uiso 1 1 calc R U . . .
C7 C 0.4854(5) 0.5849(2) 0.1824(5) 0.085(2) Uani 1 1 d . . . . .
H7 H 0.428330 0.575398 0.205713 0.102 Uiso 1 1 calc R U . . .
C6 C 0.5322(6) 0.5523(2) 0.1332(4) 0.083(2) Uani 1 1 d . . . . .
C5 C 0.6154(5) 0.5654(2) 0.0987(5) 0.089(2) Uani 1 1 d . . . . .
H5 H 0.646856 0.542643 0.065070 0.107 Uiso 1 1 calc R U . . .
C4 C 0.6537(5) 0.6128(2) 0.1136(4) 0.0754(18) Uani 1 1 d . . . . .
H4 H 0.710771 0.621964 0.089873 0.090 Uiso 1 1 calc R U . . .
O13 O 0.5303(2) 0.88603(12) 0.3650(2) 0.0557(9) Uani 1 1 d . . . . .
O12 O 0.6572(3) 0.73907(13) 0.4002(2) 0.0565(9) Uani 1 1 d . . . . .
C26 C 0.6911(4) 0.74109(19) 0.4695(3) 0.0527(12) Uani 1 1 d . . . . .
C25 C 0.6740(5) 0.7893(2) 0.5211(4) 0.0698(17) Uani 1 1 d . . . . .
O11 O 0.6220(3) 0.82094(13) 0.4859(2) 0.0584(9) Uani 1 1 d . . . . .
O10 O 0.7103(5) 0.79242(18) 0.5883(4) 0.140(3) Uani 1 1 d . . . . .
N4 N 0.7401(3) 0.70417(16) 0.5049(3) 0.0620(12) Uani 1 1 d . . . . .
H4A H 0.763478 0.710225 0.552826 0.074 Uiso 1 1 calc R U . . .
C27 C 0.7576(4) 0.6556(2) 0.4712(4) 0.0594(14) Uani 1 1 d . . . . .
C28 C 0.8297(5) 0.6272(2) 0.5063(4) 0.0723(17) Uani 1 1 d . . . . .
H28 H 0.865147 0.640124 0.549826 0.087 Uiso 1 1 calc R U . . .
C30 C 0.7960(6) 0.5606(2) 0.4123(5) 0.093(2) Uani 1 1 d . . . . .
Cl5 Cl 0.8223(2) 0.50025(8) 0.37490(19) 0.1499(11) Uani 1 1 d . . . . .
C31 C 0.7244(6) 0.5873(3) 0.3782(5) 0.086(2) Uani 1 1 d . . . . .
H31 H 0.688483 0.573688 0.335559 0.103 Uiso 1 1 calc R U . . .
C32 C 0.7054(5) 0.6351(2) 0.4077(4) 0.0708(16) Uani 1 1 d . . . . .
H32 H 0.656454 0.653814 0.384194 0.085 Uiso 1 1 calc R U . . .
C33 C 0.5710(7) 0.9803(3) 0.3589(5) 0.1187(15) Uani 1 1 d . . . . .
H33A H 0.592439 1.007199 0.324122 0.178 Uiso 1 1 calc R U . A 1
H33B H 0.509576 0.988460 0.379689 0.178 Uiso 1 1 calc R U . A 1
H33C H 0.614579 0.976091 0.403950 0.178 Uiso 1 1 calc R U . A 1
C34 C 0.4699(7) 0.9415(3) 0.2432(5) 0.1187(15) Uani 1 1 d . . . . .
H34A H 0.489694 0.965626 0.202906 0.178 Uiso 1 1 calc R U . A 1
H34B H 0.444355 0.912196 0.216141 0.178 Uiso 1 1 calc R U . A 1
H34C H 0.422447 0.956305 0.277381 0.178 Uiso 1 1 calc R U . A 1
S1' S 0.4830(9) 0.9284(4) 0.3312(7) 0.086(4) Uani 0.166(5) 1 d . . P A 2
N5 N 0.0266(6) 0.7742(3) 0.3792(5) 0.1187(15) Uani 1 1 d D U . . .
C43 C 0.0935(8) 0.7436(4) 0.4297(7) 0.143(4) Uani 1 1 d D U . . .
H43A H 0.140128 0.730057 0.392284 0.172 Uiso 1 1 calc R U . . .
H43B H 0.126695 0.766949 0.465625 0.172 Uiso 1 1 calc R U . . .
C36 C -0.0938(8) 0.8430(4) 0.4022(9) 0.159(4) Uani 1 1 d . U . . .
H36A H -0.143202 0.825284 0.372178 0.191 Uiso 1 1 calc R U . . .
H36B H -0.059142 0.862722 0.362305 0.191 Uiso 1 1 calc R U . . .
C37 C -0.1402(9) 0.8786(4) 0.4563(10) 0.198(6) Uani 1 1 d D U . . .
H37A H -0.172138 0.858605 0.497582 0.238 Uiso 1 1 calc R U . . .
H37B H -0.090311 0.896927 0.484731 0.238 Uiso 1 1 calc R U . . .
C35 C -0.0317(8) 0.8064(4) 0.4327(8) 0.140(4) Uani 1 1 d . U . . .
H35A H -0.069060 0.783685 0.466134 0.168 Uiso 1 1 calc R U . . .
H35B H 0.011527 0.823633 0.469759 0.168 Uiso 1 1 calc R U . . .
C38 C -0.2060(10) 0.9152(5) 0.4291(14) 0.292(11) Uani 1 1 d D U . . .
H38A H -0.227616 0.934559 0.475126 0.439 Uiso 1 1 calc R U . . .
H38B H -0.176363 0.937317 0.390298 0.439 Uiso 1 1 calc R U . . .
H38C H -0.258907 0.898659 0.403262 0.439 Uiso 1 1 calc R U . . .
C44 C 0.0639(9) 0.7032(4) 0.4788(7) 0.144(4) Uani 1 1 d D U . . .
H44A H 0.033325 0.678936 0.442674 0.172 Uiso 1 1 calc R U . . .
H44B H 0.015324 0.716241 0.514800 0.172 Uiso 1 1 calc R U . . .
C46 C 0.1091(9) 0.6305(4) 0.5715(8) 0.170(5) Uani 1 1 d D U . . .
H46A H 0.164035 0.619070 0.601204 0.255 Uiso 1 1 calc R U . . .
H46B H 0.058657 0.636615 0.609321 0.255 Uiso 1 1 calc R U . . .
H46C H 0.089954 0.605145 0.532661 0.255 Uiso 1 1 calc R U . . .
C45 C 0.1304(8) 0.6752(4) 0.5301(7) 0.148(4) Uani 1 1 d D U . . .
H45A H 0.184061 0.667540 0.495503 0.177 Uiso 1 1 calc R U . . .
H45B H 0.153056 0.698716 0.571445 0.177 Uiso 1 1 calc R U . . .
C48 C 0.1366(9) 0.8475(5) 0.3515(11) 0.217(6) Uani 1 1 d D U . . .
H48A H 0.166992 0.833156 0.399738 0.260 Uiso 1 1 calc R U . . .
H48B H 0.089607 0.870664 0.372750 0.260 Uiso 1 1 calc R U . . .
C47 C 0.0819(9) 0.8078(4) 0.3229(8) 0.173(5) Uani 1 1 d D U . . .
H47A H 0.123495 0.785897 0.291950 0.208 Uiso 1 1 calc R U . . .
H47B H 0.036976 0.821921 0.283848 0.208 Uiso 1 1 calc R U . . .
C49 C 0.2098(11) 0.8822(6) 0.3201(12) 0.253(8) Uani 1 1 d D U . . .
H49A H 0.217231 0.910098 0.358309 0.303 Uiso 1 1 calc R U . . .
H49B H 0.269622 0.864304 0.318118 0.303 Uiso 1 1 calc R U . . .
C50 C 0.1893(15) 0.9016(9) 0.2424(13) 0.365(15) Uani 1 1 d D U . . .
H50A H 0.239409 0.923678 0.225752 0.547 Uiso 1 1 calc R U . . .
H50B H 0.183437 0.874249 0.203899 0.547 Uiso 1 1 calc R U . . .
H50C H 0.131003 0.920079 0.244122 0.547 Uiso 1 1 calc R U . . .
C39 C -0.0329(9) 0.7414(4) 0.3284(7) 0.164(4) Uani 1 1 d D U . . .
H39A H -0.078949 0.726878 0.365342 0.197 Uiso 1 1 calc R U . . .
H39B H -0.067867 0.763772 0.292043 0.197 Uiso 1 1 calc R U . . .
C42 C -0.0829(12) 0.6245(6) 0.2357(11) 0.247(8) Uani 1 1 d D U . . .
H42A H -0.118467 0.613079 0.188736 0.371 Uiso 1 1 calc R U . . .
H42B H -0.027735 0.603780 0.242669 0.371 Uiso 1 1 calc R U . . .
H42C H -0.121409 0.622201 0.283797 0.371 Uiso 1 1 calc R U . . .
C41 C -0.0559(12) 0.6741(5) 0.2240(10) 0.219(7) Uani 1 1 d D U . . .
H41A H -0.113616 0.692986 0.213830 0.263 Uiso 1 1 calc R U . . .
H41B H -0.020813 0.674736 0.173085 0.263 Uiso 1 1 calc R U . . .
C40 C -0.0030(13) 0.7026(5) 0.2806(9) 0.239(7) Uani 1 1 d D U . . .
H40A H 0.024042 0.678075 0.318373 0.287 Uiso 1 1 calc R U . . .
H40B H 0.049589 0.716053 0.249655 0.287 Uiso 1 1 calc R U . . .

loop_
_atom_site_aniso_label
_atom_site_aniso_U_11
_atom_site_aniso_U_22
_atom_site_aniso_U_33
_atom_site_aniso_U_23
_atom_site_aniso_U_13
_atom_site_aniso_U_12
Gd1 0.04193(16) 0.03510(14) 0.03354(15) -0.00004(10) 0.00439(10) -0.00040(11)
Cl3 0.158(2) 0.0516(9) 0.151(2) 0.0237(10) 0.0184(16) 0.0257(10)
Cl2 0.199(3) 0.0935(14) 0.135(2) 0.0266(13) -0.0049(18) -0.0654(16)
Cl1 0.177(2) 0.0685(11) 0.159(2) -0.0399(12) 0.0548(18) -0.0505(13)
S1 0.0808(16) 0.0454(9) 0.0674(11) 0.0094(7) 0.0095(9) -0.0006(8)
O1 0.066(3) 0.075(3) 0.070(3) -0.020(2) 0.029(2) -0.016(2)
O1S 0.147(5) 0.086(3) 0.115(4) -0.021(3) 0.028(4) 0.003(3)
O2S 0.126(5) 0.104(4) 0.106(4) -0.032(3) -0.003(3) 0.014(3)
O3S 0.218(9) 0.111(5) 0.254(10) 0.017(6) -0.021(8) 0.006(5)
C21 0.095(5) 0.064(4) 0.094(5) 0.029(3) 0.022(4) -0.003(4)
C13 0.098(5) 0.080(5) 0.100(6) -0.007(4) -0.011(4) -0.041(4)
C1 0.052(3) 0.056(3) 0.041(3) -0.002(2) 0.012(2) -0.006(2)
C29 0.096(5) 0.055(4) 0.109(6) 0.013(4) 0.003(4) 0.019(3)
O9 0.056(2) 0.053(2) 0.053(2) 0.0126(15) 0.0196(18) 0.0094(16)
C18 0.056(3) 0.044(3) 0.035(2) 0.0047(19) 0.007(2) -0.003(2)
N3 0.057(3) 0.048(2) 0.052(2) 0.0080(18) 0.018(2) 0.0062(19)
C19 0.060(3) 0.045(3) 0.052(3) 0.009(2) 0.005(2) 0.004(2)
C24 0.083(4) 0.057(3) 0.082(4) 0.020(3) 0.028(3) 0.014(3)
C23 0.095(5) 0.066(4) 0.097(5) 0.012(4) 0.029(4) 0.026(4)
C22 0.092(5) 0.047(3) 0.087(5) 0.011(3) 0.009(4) 0.006(3)
C20 0.076(4) 0.053(3) 0.083(4) 0.019(3) 0.024(3) 0.005(3)
C17 0.048(3) 0.052(3) 0.038(3) 0.003(2) 0.012(2) 0.004(2)
O7 0.068(3) 0.068(2) 0.077(3) 0.0197(19) 0.033(2) 0.0169(19)
O8 0.055(2) 0.0443(17) 0.0465(19) 0.0039(14) 0.0168(16) 0.0046(15)
O5 0.077(3) 0.051(2) 0.068(2) 0.0096(18) -0.029(2) -0.0117(19)
C9 0.091(5) 0.065(4) 0.073(4) 0.009(3) -0.039(4) -0.012(3)
C10 0.040(3) 0.055(3) 0.063(4) -0.004(2) -0.009(2) -0.003(2)
O6 0.058(2) 0.067(2) 0.051(2) -0.0080(17) 0.0064(18) -0.0192(18)
N2 0.065(3) 0.058(3) 0.068(3) 0.001(2) -0.022(2) -0.009(2)
C11 0.050(3) 0.055(3) 0.065(4) -0.008(3) 0.000(3) -0.007(2)
C12 0.076(4) 0.074(4) 0.076(4) -0.002(3) -0.012(3) -0.021(3)
C14 0.107(6) 0.072(4) 0.078(5) 0.005(3) 0.011(4) -0.026(4)
C15 0.098(5) 0.069(4) 0.070(4) -0.002(3) -0.005(4) -0.016(4)
C16 0.083(4) 0.061(3) 0.068(4) -0.004(3) -0.009(3) -0.005(3)
O4 0.199(7) 0.122(4) 0.110(4) 0.052(4) -0.101(5) -0.084(4)
O3 0.052(2) 0.0526(19) 0.051(2) -0.0139(15) 0.0126(17) -0.0080(16)
C2 0.050(3) 0.050(3) 0.036(3) -0.006(2) 0.009(2) -0.004(2)
O2 0.059(2) 0.0457(18) 0.053(2) -0.0034(15) 0.0191(17) -0.0087(16)
N1 0.057(3) 0.053(2) 0.053(3) -0.0114(19) 0.019(2) -0.008(2)
C3 0.061(3) 0.052(3) 0.053(3) -0.004(2) 0.013(3) -0.003(2)
C8 0.079(4) 0.053(3) 0.100(5) -0.022(3) 0.030(4) -0.013(3)
C7 0.083(5) 0.065(4) 0.108(6) -0.018(4) 0.034(4) -0.022(3)
C6 0.111(6) 0.051(3) 0.088(5) -0.012(3) 0.025(4) -0.023(3)
C5 0.106(6) 0.064(4) 0.099(5) -0.027(4) 0.034(4) -0.003(4)
C4 0.091(5) 0.057(3) 0.079(4) -0.020(3) 0.033(4) -0.008(3)
O13 0.076(3) 0.0396(18) 0.052(2) 0.0042(14) 0.0039(18) -0.0011(16)
O12 0.058(2) 0.065(2) 0.047(2) 0.0027(16) 0.0043(17) 0.0188(17)
C26 0.048(3) 0.050(3) 0.060(3) 0.002(2) -0.005(3) 0.003(2)
C25 0.084(4) 0.054(3) 0.071(4) -0.003(3) -0.036(3) 0.006(3)
O11 0.067(2) 0.0475(19) 0.060(2) -0.0048(16) -0.0245(19) 0.0057(17)
O10 0.215(7) 0.089(4) 0.115(5) -0.036(3) -0.114(5) 0.064(4)
N4 0.065(3) 0.054(3) 0.066(3) -0.002(2) -0.016(2) 0.007(2)
C27 0.062(3) 0.051(3) 0.066(4) 0.004(3) -0.001(3) 0.001(3)
C28 0.081(4) 0.053(3) 0.083(4) 0.010(3) -0.007(3) 0.010(3)
C30 0.123(7) 0.052(4) 0.105(6) -0.005(4) 0.028(5) 0.007(4)
Cl5 0.210(3) 0.0676(12) 0.172(3) -0.0307(13) 0.020(2) 0.0339(14)
C31 0.102(6) 0.067(4) 0.088(5) -0.013(4) 0.000(4) -0.002(4)
C32 0.078(4) 0.059(3) 0.076(4) -0.003(3) -0.003(3) 0.002(3)
C33 0.148(4) 0.093(3) 0.114(4) 0.013(2) -0.019(3) -0.001(3)
C34 0.148(4) 0.093(3) 0.114(4) 0.013(2) -0.019(3) -0.001(3)
S1' 0.096(10) 0.072(6) 0.090(8) 0.006(5) 0.006(6) 0.022(6)
N5 0.148(4) 0.093(3) 0.114(4) 0.013(2) -0.019(3) -0.001(3)
C43 0.189(10) 0.107(7) 0.133(8) 0.009(5) -0.054(7) 0.001(6)
C36 0.115(8) 0.112(7) 0.250(14) 0.003(7) 0.042(8) -0.002(5)
C37 0.140(10) 0.118(8) 0.337(18) -0.004(9) 0.106(11) -0.004(6)
C35 0.123(8) 0.108(7) 0.191(10) -0.006(6) 0.042(7) -0.017(4)
C38 0.143(12) 0.137(11) 0.60(3) 0.007(15) 0.110(16) 0.015(8)
C44 0.184(11) 0.123(8) 0.123(8) 0.021(5) -0.059(7) -0.021(6)
C46 0.192(12) 0.116(8) 0.201(13) 0.031(7) -0.050(10) -0.002(8)
C45 0.182(11) 0.125(8) 0.134(9) 0.025(6) -0.058(7) -0.006(7)
C48 0.148(11) 0.140(10) 0.364(18) 0.079(10) 0.085(11) 0.020(6)
C47 0.175(11) 0.133(8) 0.213(12) 0.047(7) 0.080(9) 0.053(6)
C49 0.206(15) 0.221(15) 0.33(2) 0.093(14) 0.126(14) 0.009(10)
C50 0.33(3) 0.38(3) 0.39(3) 0.21(2) 0.15(2) 0.13(2)
C39 0.233(12) 0.119(7) 0.138(9) -0.006(5) -0.083(8) 0.025(6)
C42 0.227(17) 0.224(14) 0.29(2) 0.068(14) 0.015(15) -0.029(14)
C41 0.286(17) 0.145(9) 0.223(15) -0.044(8) -0.148(13) 0.051(10)
C40 0.321(17) 0.192(11) 0.201(13) -0.084(8) -0.161(12) 0.124(10)

loop_
_atom_type_symbol
_atom_type_description
_atom_type_scat_dispersion_real
_atom_type_scat_dispersion_imag
_atom_type_scat_source
C C 0.0181 0.0091 'International Tables Vol C Tables 4.2.6.8 and 6.1.1.4'
H H 0.0000 0.0000 'International Tables Vol C Tables 4.2.6.8 and 6.1.1.4'
N N 0.0311 0.0180 'International Tables Vol C Tables 4.2.6.8 and 6.1.1.4'
O O 0.0492 0.0322 'International Tables Vol C Tables 4.2.6.8 and 6.1.1.4'
Cl Cl 0.3639 0.7018 'International Tables Vol C Tables 4.2.6.8 and 6.1.1.4'
Gd Gd -8.8380 11.9157 'International Tables Vol C Tables 4.2.6.8 and 6.1.1.4'
S S 0.3331 0.5567 'International Tables Vol C Tables 4.2.6.8 and 6.1.1.4'

loop_
_geom_angle_atom_site_label_1
_geom_angle_atom_site_label_2
_geom_angle_atom_site_label_3
_geom_angle
_geom_angle_site_symmetry_1
_geom_angle_site_symmetry_3
_geom_angle_publ_flag
O13 Gd1 O2 77.64(11) . . ?
O13 Gd1 O5 75.11(12) . . ?
O2 Gd1 O5 81.16(14) . . ?
O13 Gd1 O11 75.49(12) . . ?
O2 Gd1 O11 90.76(13) . . ?
O5 Gd1 O11 150.53(12) . . ?
O13 Gd1 O8 77.12(11) . . ?
O2 Gd1 O8 154.58(11) . . ?
O5 Gd1 O8 95.20(13) . . ?
O11 Gd1 O8 80.07(12) . . ?
O13 Gd1 O9 134.88(11) . . ?
O2 Gd1 O9 134.66(11) . . ?
O5 Gd1 O9 130.50(13) . . ?
O11 Gd1 O9 74.04(13) . . ?
O8 Gd1 O9 65.49(11) . . ?
O13 Gd1 O6 124.75(13) . . ?
O2 Gd1 O6 128.00(12) . . ?
O5 Gd1 O6 64.84(13) . . ?
O11 Gd1 O6 137.21(13) . . ?
O8 Gd1 O6 70.65(12) . . ?
O9 Gd1 O6 65.76(12) . . ?
O13 Gd1 O3 134.06(11) . . ?
O2 Gd1 O3 66.11(11) . . ?
O5 Gd1 O3 72.38(13) . . ?
O11 Gd1 O3 129.74(12) . . ?
O8 Gd1 O3 136.87(11) . . ?
O9 Gd1 O3 91.06(12) . . ?
O6 Gd1 O3 66.68(11) . . ?
O13 Gd1 O12 126.91(13) . . ?
O2 Gd1 O12 69.53(12) . . ?
O5 Gd1 O12 135.43(13) . . ?
O11 Gd1 O12 64.76(12) . . ?
O8 Gd1 O12 125.30(11) . . ?
O9 Gd1 O12 65.33(11) . . ?
O6 Gd1 O12 108.34(13) . . ?
O3 Gd1 O12 65.40(12) . . ?
O13 S1 C34 107.7(4) . . ?
O13 S1 C33 103.0(3) . . ?
C34 S1 C33 96.1(4) . . ?
H1S O1S H2S 91.0 . . ?
H3S O2S H4S 121.5 . . ?
H5S O3S H6S 131.3 . . ?
C22 C21 C20 119.7(6) . . ?
C22 C21 H21 120.2 . . ?
C20 C21 H21 120.2 . . ?
C12 C13 C14 120.1(6) . . ?
C12 C13 H13 119.9 . . ?
C14 C13 H13 119.9 . . ?
O1 C1 O2 128.1(5) . . ?
O1 C1 C2 117.6(4) . . ?
O2 C1 C2 114.4(4) . . ?
C30 C29 C28 119.4(7) . . ?
C30 C29 H29 120.3 . . ?
C28 C29 H29 120.3 . . ?
C18 O9 Gd1 118.0(3) . . ?
O9 C18 N3 124.3(4) . . ?
O9 C18 C17 119.3(4) . . ?
N3 C18 C17 116.4(4) . . ?
C18 N3 C19 128.4(4) . . ?
C18 N3 H3 115.8 . . ?
C19 N3 H3 115.8 . . ?
C20 C19 C24 118.6(5) . . ?
C20 C19 N3 118.4(5) . . ?
C24 C19 N3 123.0(5) . . ?
C23 C24 C19 119.4(5) . . ?
C23 C24 H24 120.3 . . ?
C19 C24 H24 120.3 . . ?
C22 C23 C24 121.0(6) . . ?
C22 C23 H23 119.5 . . ?
C24 C23 H23 119.5 . . ?
C23 C22 C21 120.3(6) . . ?
C23 C22 Cl3 120.1(5) . . ?
C21 C22 Cl3 119.6(5) . . ?
C19 C20 C21 120.9(6) . . ?
C19 C20 H20 119.6 . . ?
C21 C20 H20 119.6 . . ?
O7 C17 O8 128.1(5) . . ?
O7 C17 C18 118.7(4) . . ?
O8 C17 C18 113.2(4) . . ?
C17 O8 Gd1 121.5(3) . . ?
C9 O5 Gd1 120.2(4) . . ?
O4 C9 O5 127.7(6) . . ?
O4 C9 C10 118.5(5) . . ?
O5 C9 C10 113.7(5) . . ?
O6 C10 N2 125.2(5) . . ?
O6 C10 C9 117.5(5) . . ?
N2 C10 C9 117.3(5) . . ?
C10 O6 Gd1 115.2(3) . . ?
C10 N2 C11 127.0(5) . . ?
C10 N2 H2 116.5 . . ?
C11 N2 H2 116.5 . . ?
C12 C11 C16 118.7(6) . . ?
C12 C11 N2 118.1(5) . . ?
C16 C11 N2 123.2(5) . . ?
C13 C12 C11 120.3(6) . . ?
C13 C12 H12 119.9 . . ?
C11 C12 H12 119.9 . . ?
C15 C14 C13 120.8(6) . . ?
C15 C14 Cl2 119.1(6) . . ?
C13 C14 Cl2 120.1(6) . . ?
C14 C15 C16 119.5(7) . . ?
C14 C15 H15 120.2 . . ?
C16 C15 H15 120.2 . . ?
C15 C16 C11 120.6(6) . . ?
C15 C16 H16 119.7 . . ?
C11 C16 H16 119.7 . . ?
C2 O3 Gd1 116.6(3) . . ?
O3 C2 N1 124.6(4) . . ?
O3 C2 C1 119.0(4) . . ?
N1 C2 C1 116.4(4) . . ?
C1 O2 Gd1 119.8(3) . . ?
C2 N1 C3 128.2(4) . . ?
C2 N1 H1 115.9 . . ?
C3 N1 H1 115.9 . . ?
C4 C3 C8 119.2(5) . . ?
C4 C3 N1 117.9(5) . . ?
C8 C3 N1 122.9(5) . . ?
C7 C8 C3 120.3(6) . . ?
C7 C8 H8 119.9 . . ?
C3 C8 H8 119.9 . . ?
C6 C7 C8 119.9(6) . . ?
C6 C7 H7 120.1 . . ?
C8 C7 H7 120.1 . . ?
C7 C6 C5 120.9(6) . . ?
C7 C6 Cl1 119.0(5) . . ?
C5 C6 Cl1 120.1(5) . . ?
C6 C5 C4 119.9(6) . . ?
C6 C5 H5 120.0 . . ?
C4 C5 H5 120.0 . . ?
C3 C4 C5 119.9(6) . . ?
C3 C4 H4 120.1 . . ?
C5 C4 H4 120.1 . . ?
S1' O13 Gd1 141.9(6) . . ?
S1 O13 Gd1 134.2(2) . . ?
C26 O12 Gd1 116.6(3) . . ?
O12 C26 N4 124.6(5) . . ?
O12 C26 C25 118.4(5) . . ?
N4 C26 C25 117.0(5) . . ?
O10 C25 O11 127.8(6) . . ?
O10 C25 C26 118.8(5) . . ?
O11 C25 C26 113.4(5) . . ?
C25 O11 Gd1 121.3(3) . . ?
C26 N4 C27 126.2(5) . . ?
C26 N4 H4A 116.9 . . ?
C27 N4 H4A 116.9 . . ?
C32 C27 C28 119.0(6) . . ?
C32 C27 N4 123.5(5) . . ?
C28 C27 N4 117.5(5) . . ?
C27 C28 C29 119.5(7) . . ?
C27 C28 H28 120.3 . . ?
C29 C28 H28 120.3 . . ?
C31 C30 C29 122.0(6) . . ?
C31 C30 Cl5 119.7(7) . . ?
C29 C30 Cl5 118.3(7) . . ?
C30 C31 C32 119.0(7) . . ?
C30 C31 H31 120.5 . . ?
C32 C31 H31 120.5 . . ?
C27 C32 C31 121.1(6) . . ?
C27 C32 H32 119.5 . . ?
C31 C32 H32 119.5 . . ?
S1 C33 H33A 109.5 . . ?
S1 C33 H33B 109.5 . . ?
H33A C33 H33B 109.5 . . ?
S1 C33 H33C 109.5 . . ?
H33A C33 H33C 109.5 . . ?
H33B C33 H33C 109.5 . . ?
S1 C34 H34A 109.5 . . ?
S1 C34 H34B 109.5 . . ?
H34A C34 H34B 109.5 . . ?
S1 C34 H34C 109.5 . . ?
H34A C34 H34C 109.5 . . ?
H34B C34 H34C 109.5 . . ?
O13 S1' C34 128.0(9) . . ?
O13 S1' C33 100.0(8) . . ?
C34 S1' C33 97.8(8) . . ?
C39 N5 C35 110.8(9) . . ?
C39 N5 C43 110.4(8) . . ?
C35 N5 C43 110.2(9) . . ?
C39 N5 C47 107.8(10) . . ?
C35 N5 C47 108.5(8) . . ?
C43 N5 C47 109.1(9) . . ?
C44 C43 N5 122.6(10) . . ?
C44 C43 H43A 106.7 . . ?
N5 C43 H43A 106.7 . . ?
C44 C43 H43B 106.7 . . ?
N5 C43 H43B 106.7 . . ?
H43A C43 H43B 106.6 . . ?
C35 C36 C37 121.5(14) . . ?
C35 C36 H36A 107.0 . . ?
C37 C36 H36A 107.0 . . ?
C35 C36 H36B 107.0 . . ?
C37 C36 H36B 107.0 . . ?
H36A C36 H36B 106.7 . . ?
C38 C37 C36 123.7(16) . . ?
C38 C37 H37A 106.4 . . ?
C36 C37 H37A 106.4 . . ?
C38 C37 H37B 106.4 . . ?
C36 C37 H37B 106.4 . . ?
H37A C37 H37B 106.5 . . ?
C36 C35 N5 123.0(12) . . ?
C36 C35 H35A 106.6 . . ?
N5 C35 H35A 106.6 . . ?
C36 C35 H35B 106.6 . . ?
N5 C35 H35B 106.6 . . ?
H35A C35 H35B 106.5 . . ?
C37 C38 H38A 109.5 . . ?
C37 C38 H38B 109.5 . . ?
H38A C38 H38B 109.5 . . ?
C37 C38 H38C 109.5 . . ?
H38A C38 H38C 109.5 . . ?
H38B C38 H38C 109.5 . . ?
C43 C44 C45 121.4(11) . . ?
C43 C44 H44A 107.0 . . ?
C45 C44 H44A 107.0 . . ?
C43 C44 H44B 107.0 . . ?
C45 C44 H44B 107.0 . . ?
H44A C44 H44B 106.7 . . ?
C45 C46 H46A 109.5 . . ?
C45 C46 H46B 109.5 . . ?
H46A C46 H46B 109.5 . . ?
C45 C46 H46C 109.5 . . ?
H46A C46 H46C 109.5 . . ?
H46B C46 H46C 109.5 . . ?
C46 C45 C44 124.6(11) . . ?
C46 C45 H45A 106.2 . . ?
C44 C45 H45A 106.2 . . ?
C46 C45 H45B 106.2 . . ?
C44 C45 H45B 106.2 . . ?
H45A C45 H45B 106.4 . . ?
C47 C48 C49 138.4(17) . . ?
C47 C48 H48A 102.5 . . ?
C49 C48 H48A 102.5 . . ?
C47 C48 H48B 102.5 . . ?
C49 C48 H48B 102.5 . . ?
H48A C48 H48B 104.9 . . ?
C48 C47 N5 122.5(13) . . ?
C48 C47 H47A 106.7 . . ?
N5 C47 H47A 106.7 . . ?
C48 C47 H47B 106.7 . . ?
N5 C47 H47B 106.7 . . ?
H47A C47 H47B 106.6 . . ?
C50 C49 C48 113.7(18) . . ?
C50 C49 H49A 108.8 . . ?
C48 C49 H49A 108.8 . . ?
C50 C49 H49B 108.8 . . ?
C48 C49 H49B 108.8 . . ?
H49A C49 H49B 107.7 . . ?
C49 C50 H50A 109.5 . . ?
C49 C50 H50B 109.5 . . ?
H50A C50 H50B 109.5 . . ?
C49 C50 H50C 109.5 . . ?
H50A C50 H50C 109.5 . . ?
H50B C50 H50C 109.5 . . ?
C40 C39 N5 126.4(12) . . ?
C40 C39 H39A 105.7 . . ?
N5 C39 H39A 105.7 . . ?
C40 C39 H39B 105.7 . . ?
N5 C39 H39B 105.7 . . ?
H39A C39 H39B 106.2 . . ?
C41 C42 H42A 109.5 . . ?
C41 C42 H42B 109.5 . . ?
H42A C42 H42B 109.5 . . ?
C41 C42 H42C 109.5 . . ?
H42A C42 H42C 109.5 . . ?
H42B C42 H42C 109.5 . . ?
C42 C41 C40 124.5(16) . . ?
C42 C41 H41A 106.2 . . ?
C40 C41 H41A 106.2 . . ?
C42 C41 H41B 106.2 . . ?
C40 C41 H41B 106.2 . . ?
H41A C41 H41B 106.4 . . ?
C39 C40 C41 128.1(15) . . ?
C39 C40 H40A 105.3 . . ?
C41 C40 H40A 105.3 . . ?
C39 C40 H40B 105.3 . . ?
C41 C40 H40B 105.3 . . ?
H40A C40 H40B 106.0 . . ?

loop_
_geom_bond_atom_site_label_1
_geom_bond_atom_site_label_2
_geom_bond_distance
_geom_bond_site_symmetry_2
_geom_bond_publ_flag
Gd1 O13 2.340(3) . ?
Gd1 O2 2.400(3) . ?
Gd1 O5 2.403(4) . ?
Gd1 O11 2.415(3) . ?
Gd1 O8 2.419(3) . ?
Gd1 O9 2.474(3) . ?
Gd1 O6 2.483(3) . ?
Gd1 O3 2.485(3) . ?
Gd1 O12 2.486(3) . ?
Cl3 C22 1.740(6) . ?
Cl2 C14 1.744(7) . ?
Cl1 C6 1.745(6) . ?
S1 O13 1.517(3) . ?
S1 C34 1.704(9) . ?
S1 C33 1.751(9) . ?
O1 C1 1.230(6) . ?
O1S H1S 0.9998 . ?
O1S H2S 0.9931 . ?
O2S H3S 0.9932 . ?
O2S H4S 0.9933 . ?
O3S H5S 0.9929 . ?
O3S H6S 0.9933 . ?
C21 C22 1.359(9) . ?
C21 C20 1.380(8) . ?
C21 H21 0.9300 . ?
C13 C12 1.358(9) . ?
C13 C14 1.370(10) . ?
C13 H13 0.9300 . ?
C1 O2 1.265(6) . ?
C1 C2 1.539(7) . ?
C29 C30 1.358(11) . ?
C29 C28 1.395(9) . ?
C29 H29 0.9300 . ?
O9 C18 1.223(6) . ?
C18 N3 1.336(6) . ?
C18 C17 1.548(7) . ?
N3 C19 1.415(6) . ?
N3 H3 0.8600 . ?
C19 C20 1.369(7) . ?
C19 C24 1.390(7) . ?
C24 C23 1.378(8) . ?
C24 H24 0.9300 . ?
C23 C22 1.346(9) . ?
C23 H23 0.9300 . ?
C20 H20 0.9300 . ?
C17 O7 1.219(6) . ?
C17 O8 1.258(5) . ?
O5 C9 1.237(7) . ?
C9 O4 1.231(8) . ?
C9 C10 1.557(8) . ?
C10 O6 1.220(6) . ?
C10 N2 1.326(6) . ?
N2 C11 1.422(7) . ?
N2 H2 0.8600 . ?
C11 C12 1.378(8) . ?
C11 C16 1.387(8) . ?
C12 H12 0.9300 . ?
C14 C15 1.352(9) . ?
C15 C16 1.368(8) . ?
C15 H15 0.9300 . ?
C16 H16 0.9300 . ?
O3 C2 1.234(5) . ?
C2 N1 1.327(6) . ?
N1 C3 1.422(6) . ?
N1 H1 0.8600 . ?
C3 C4 1.370(7) . ?
C3 C8 1.380(8) . ?
C8 C7 1.375(8) . ?
C8 H8 0.9300 . ?
C7 C6 1.353(9) . ?
C7 H7 0.9300 . ?
C6 C5 1.355(9) . ?
C5 C4 1.387(8) . ?
C5 H5 0.9300 . ?
C4 H4 0.9300 . ?
O13 S1' 1.413(11) . ?
O12 C26 1.222(6) . ?
C26 N4 1.326(6) . ?
C26 C25 1.547(8) . ?
C25 O10 1.208(7) . ?
C25 O11 1.250(6) . ?
N4 C27 1.421(7) . ?
N4 H4A 0.8600 . ?
C27 C32 1.376(8) . ?
C27 C28 1.386(8) . ?
C28 H28 0.9300 . ?
C30 C31 1.349(10) . ?
C30 Cl5 1.751(7) . ?
C31 C32 1.380(8) . ?
C31 H31 0.9300 . ?
C32 H32 0.9300 . ?
C33 S1' 1.905(15) . ?
C33 H33A 0.9600 . ?
C33 H33B 0.9600 . ?
C33 H33C 0.9600 . ?
C34 S1' 1.483(13) . ?
C34 H34A 0.9600 . ?
C34 H34B 0.9600 . ?
C34 H34C 0.9600 . ?
N5 C39 1.461(10) . ?
N5 C35 1.474(12) . ?
N5 C43 1.488(10) . ?
N5 C47 1.501(11) . ?
C43 C44 1.400(13) . ?
C43 H43A 0.9700 . ?
C43 H43B 0.9700 . ?
C36 C35 1.395(14) . ?
C36 C37 1.451(15) . ?
C36 H36A 0.9700 . ?
C36 H36B 0.9700 . ?
C37 C38 1.412(13) . ?
C37 H37A 0.9700 . ?
C37 H37B 0.9700 . ?
C35 H35A 0.9700 . ?
C35 H35B 0.9700 . ?
C38 H38A 0.9600 . ?
C38 H38B 0.9600 . ?
C38 H38C 0.9600 . ?
C44 C45 1.455(11) . ?
C44 H44A 0.9700 . ?
C44 H44B 0.9700 . ?
C46 C45 1.395(11) . ?
C46 H46A 0.9600 . ?
C46 H46B 0.9600 . ?
C46 H46C 0.9600 . ?
C45 H45A 0.9700 . ?
C45 H45B 0.9700 . ?
C48 C47 1.384(14) . ?
C48 C49 1.478(13) . ?
C48 H48A 0.9700 . ?
C48 H48B 0.9700 . ?
C47 H47A 0.9700 . ?
C47 H47B 0.9700 . ?
C49 C50 1.393(13) . ?
C49 H49A 0.9700 . ?
C49 H49B 0.9700 . ?
C50 H50A 0.9600 . ?
C50 H50B 0.9600 . ?
C50 H50C 0.9600 . ?
C39 C40 1.359(12) . ?
C39 H39A 0.9700 . ?
C39 H39B 0.9700 . ?
C42 C41 1.380(13) . ?
C42 H42A 0.9600 . ?
C42 H42B 0.9600 . ?
C42 H42C 0.9600 . ?
C41 C40 1.401(13) . ?
C41 H41A 0.9700 . ?
C41 H41B 0.9700 . ?
C40 H40A 0.9700 . ?
C40 H40B 0.9700 . ?

loop_
_geom_torsion_atom_site_label_1
_geom_torsion_atom_site_label_2
_geom_torsion_atom_site_label_3
_geom_torsion_atom_site_label_4
_geom_torsion
_geom_torsion_site_symmetry_1
_geom_torsion_site_symmetry_2
_geom_torsion_site_symmetry_3
_geom_torsion_site_symmetry_4
_geom_torsion_publ_flag
Gd1 O9 C18 N3 171.8(4) . . . . ?
Gd1 O9 C18 C17 -6.4(6) . . . . ?
O9 C18 N3 C19 -3.7(9) . . . . ?
C17 C18 N3 C19 174.5(5) . . . . ?
C18 N3 C19 C20 -178.9(6) . . . . ?
C18 N3 C19 C24 -1.1(9) . . . . ?
C20 C19 C24 C23 1.1(10) . . . . ?
N3 C19 C24 C23 -176.7(6) . . . . ?
C19 C24 C23 C22 -0.5(12) . . . . ?
C24 C23 C22 C21 -1.2(12) . . . . ?
C24 C23 C22 Cl3 179.6(6) . . . . ?
C20 C21 C22 C23 2.2(12) . . . . ?
C20 C21 C22 Cl3 -178.6(6) . . . . ?
C24 C19 C20 C21 -0.1(10) . . . . ?
N3 C19 C20 C21 177.8(6) . . . . ?
C22 C21 C20 C19 -1.6(11) . . . . ?
O9 C18 C17 O7 172.2(5) . . . . ?
N3 C18 C17 O7 -6.2(7) . . . . ?
O9 C18 C17 O8 -6.2(7) . . . . ?
N3 C18 C17 O8 175.4(4) . . . . ?
O7 C17 O8 Gd1 -161.8(5) . . . . ?
C18 C17 O8 Gd1 16.4(6) . . . . ?
Gd1 O5 C9 O4 -156.6(8) . . . . ?
Gd1 O5 C9 C10 20.2(8) . . . . ?
O4 C9 C10 O6 -178.7(7) . . . . ?
O5 C9 C10 O6 4.3(9) . . . . ?
O4 C9 C10 N2 4.2(10) . . . . ?
O5 C9 C10 N2 -172.9(6) . . . . ?
N2 C10 O6 Gd1 152.2(5) . . . . ?
C9 C10 O6 Gd1 -24.7(6) . . . . ?
O6 C10 N2 C11 -6.5(9) . . . . ?
C9 C10 N2 C11 170.4(6) . . . . ?
C10 N2 C11 C12 171.6(6) . . . . ?
C10 N2 C11 C16 -10.8(9) . . . . ?
C14 C13 C12 C11 -1.0(12) . . . . ?
C16 C11 C12 C13 1.5(10) . . . . ?
N2 C11 C12 C13 179.3(6) . . . . ?
C12 C13 C14 C15 -0.2(13) . . . . ?
C12 C13 C14 Cl2 178.9(6) . . . . ?
C13 C14 C15 C16 0.8(12) . . . . ?
Cl2 C14 C15 C16 -178.3(6) . . . . ?
C14 C15 C16 C11 -0.2(11) . . . . ?
C12 C11 C16 C15 -0.9(10) . . . . ?
N2 C11 C16 C15 -178.5(6) . . . . ?
Gd1 O3 C2 N1 170.8(4) . . . . ?
Gd1 O3 C2 C1 -7.9(6) . . . . ?
O1 C1 C2 O3 170.5(5) . . . . ?
O2 C1 C2 O3 -8.5(7) . . . . ?
O1 C1 C2 N1 -8.3(7) . . . . ?
O2 C1 C2 N1 172.7(5) . . . . ?
O1 C1 O2 Gd1 -157.4(5) . . . . ?
C2 C1 O2 Gd1 21.5(6) . . . . ?
O3 C2 N1 C3 -4.2(9) . . . . ?
C1 C2 N1 C3 174.5(5) . . . . ?
C2 N1 C3 C4 -175.7(6) . . . . ?
C2 N1 C3 C8 2.9(9) . . . . ?
C4 C3 C8 C7 0.1(11) . . . . ?
N1 C3 C8 C7 -178.5(6) . . . . ?
C3 C8 C7 C6 0.0(12) . . . . ?
C8 C7 C6 C5 0.0(13) . . . . ?
C8 C7 C6 Cl1 179.9(6) . . . . ?
C7 C6 C5 C4 0.0(13) . . . . ?
Cl1 C6 C5 C4 -179.9(6) . . . . ?
C8 C3 C4 C5 -0.2(10) . . . . ?
N1 C3 C4 C5 178.6(6) . . . . ?
C6 C5 C4 C3 0.1(12) . . . . ?
C34 S1 O13 Gd1 93.8(4) . . . . ?
C33 S1 O13 Gd1 -165.4(4) . . . . ?
Gd1 O12 C26 N4 158.3(4) . . . . ?
Gd1 O12 C26 C25 -20.0(6) . . . . ?
O12 C26 C25 O10 -177.1(7) . . . . ?
N4 C26 C25 O10 4.5(10) . . . . ?
O12 C26 C25 O11 3.0(8) . . . . ?
N4 C26 C25 O11 -175.4(5) . . . . ?
O10 C25 O11 Gd1 -163.0(7) . . . . ?
C26 C25 O11 Gd1 16.9(7) . . . . ?
O12 C26 N4 C27 -3.4(9) . . . . ?
C25 C26 N4 C27 174.8(6) . . . . ?
C26 N4 C27 C32 -18.6(9) . . . . ?
C26 N4 C27 C28 163.3(6) . . . . ?
C32 C27 C28 C29 0.9(9) . . . . ?
N4 C27 C28 C29 179.2(6) . . . . ?
C30 C29 C28 C27 0.0(11) . . . . ?
C28 C29 C30 C31 -1.3(12) . . . . ?
C28 C29 C30 Cl5 179.4(5) . . . . ?
C29 C30 C31 C32 1.5(12) . . . . ?
Cl5 C30 C31 C32 -179.2(5) . . . . ?
C28 C27 C32 C31 -0.7(10) . . . . ?
N4 C27 C32 C31 -178.8(6) . . . . ?
C30 C31 C32 C27 -0.5(11) . . . . ?
Gd1 O13 S1' C34 -62.6(16) . . . . ?
Gd1 O13 S1' C33 -170.8(5) . . . . ?
C39 N5 C43 C44 -51.6(14) . . . . ?
C35 N5 C43 C44 71.1(13) . . . . ?
C47 N5 C43 C44 -169.8(11) . . . . ?
C35 C36 C37 C38 -177.7(12) . . . . ?
C37 C36 C35 N5 -171.3(10) . . . . ?
C39 N5 C35 C36 -64.5(13) . . . . ?
C43 N5 C35 C36 173.1(10) . . . . ?
C47 N5 C35 C36 53.7(13) . . . . ?
N5 C43 C44 C45 -177.5(10) . . . . ?
C43 C44 C45 C46 -170.7(13) . . . . ?
C49 C48 C47 N5 167.5(16) . . . . ?
C39 N5 C47 C48 172.0(12) . . . . ?
C35 N5 C47 C48 52.0(15) . . . . ?
C43 N5 C47 C48 -68.1(14) . . . . ?
C47 C48 C49 C50 44(3) . . . . ?
C35 N5 C39 C40 -170.6(14) . . . . ?
C43 N5 C39 C40 -48.3(17) . . . . ?
C47 N5 C39 C40 70.8(16) . . . . ?
N5 C39 C40 C41 -171.9(15) . . . . ?
C42 C41 C40 C39 -108(2) . . . . ?
